data_2008336
loop_
_publ_author_name
'Ng, Seik Weng'

_publ_contact_author
;
     Assoc. Prof. Seik Weng Ng
     Institute of Postgraduate Studies and Research
     University of Malaya
     50603 Kuala Lumpur
     Malaysia
;
_publ_section_title
;
 3-Triphenylphosphoniopropionate dihydrate
;
_journal_issue 4
_journal_name_full 'Acta Crystallographica Section C'
_journal_page_first 646
_journal_page_last 648
_journal_paper_doi 10.1107/S0108270198014887
_journal_volume 55
_journal_year 1999
_chemical_formula_moiety 'C~21~H~19~O~2~P. 2H~2~O'
_chemical_formula_sum 'C21 H23 O4 P'
_chemical_formula_weight 370.36
_chemical_name_systematic
;
 Triphenylphosphoniopropionate dihydrate
;
_space_group_IT_number 14
_symmetry_cell_setting monoclinic
_symmetry_space_group_name_Hall '-P 2yn'
_symmetry_space_group_name_H-M 'P 1 21/n 1'
_audit_creation_method SHELXL-97
_cell_angle_alpha 90.00
_cell_angle_beta 98.738(9)
_cell_angle_gamma 90.00
_cell_formula_units_Z 4
_cell_length_a 9.1250(7)
_cell_length_b 12.7690(10)
_cell_length_c 16.428(2)
_cell_measurement_reflns_used 25
_cell_measurement_temperature 298(2)
_cell_measurement_theta_max 10.0
_cell_measurement_theta_min 8.0
_cell_volume 1891.9(3)
_computing_cell_refinement 'CELDIM (Enraf-Nonius, 1988)'
_computing_data_collection 'CAD-4/PC (Kretschmar, 1994)'
_computing_data_reduction 'XCAD4 (Harms, 1997)'
_computing_molecular_graphics 'ORTEPII (Johnson, 1976)'
_computing_publication_material SHELXL97
_computing_structure_refinement 'SHELXL97 (Sheldrick, 1997b)'
_computing_structure_solution 'SHELXS97 (Sheldrick, 1997a)'
_diffrn_ambient_temperature 298(2)
_diffrn_measured_fraction_theta_full 0.953
_diffrn_measured_fraction_theta_max 0.953
_diffrn_measurement_device_type 'Enraf-Nonius CAD-4 diffractometer'
_diffrn_measurement_method '\w scans'
_diffrn_radiation_monochromator graphite
_diffrn_radiation_source 'fine-focus sealed tube'
_diffrn_radiation_type MoK\a
_diffrn_radiation_wavelength 0.71073
_diffrn_reflns_av_R_equivalents 0.0262
_diffrn_reflns_av_sigmaI/netI 0.0743
_diffrn_reflns_limit_h_max 10
_diffrn_reflns_limit_h_min 0
_diffrn_reflns_limit_k_max 15
_diffrn_reflns_limit_k_min 0
_diffrn_reflns_limit_l_max 19
_diffrn_reflns_limit_l_min -19
_diffrn_reflns_number 3547
_diffrn_reflns_theta_full 24.98
_diffrn_reflns_theta_max 24.98
_diffrn_reflns_theta_min 2.03
_diffrn_standards_decay_% none
_diffrn_standards_interval_time 60
_diffrn_standards_number 3
_exptl_absorpt_coefficient_mu 0.168
_exptl_absorpt_correction_T_max 0.935
_exptl_absorpt_correction_T_min 0.897
_exptl_absorpt_correction_type '\y scans (North et al., 1968)'
_exptl_crystal_colour Colorless
_exptl_crystal_density_diffrn 1.300
_exptl_crystal_density_method 'not measured'
_exptl_crystal_description Block
_exptl_crystal_F_000 784
_exptl_crystal_size_max 0.36
_exptl_crystal_size_mid 0.36
_exptl_crystal_size_min 0.18
_refine_diff_density_max 0.275
_refine_diff_density_min -0.517
_refine_ls_extinction_method none
_refine_ls_goodness_of_fit_ref 1.019
_refine_ls_hydrogen_treatment constr
_refine_ls_matrix_type full
_refine_ls_number_parameters 235
_refine_ls_number_reflns 3325
_refine_ls_number_restraints 0
_refine_ls_restrained_S_all 1.019
_refine_ls_R_factor_all 0.1303
_refine_ls_R_factor_gt 0.0729
_refine_ls_shift/su_max 0.001
_refine_ls_shift/su_mean 0.000
_refine_ls_structure_factor_coef Fsqd
_refine_ls_weighting_details 'w = 1/[\s^2^(Fo^2^)+(0.1116P)^2^+0.5426P] where P=(Fo^2^+2Fc^2^)/3'
_refine_ls_weighting_scheme calc
_refine_ls_wR_factor_ref 0.2145
_reflns_number_gt 1950
_reflns_number_total 3325
_reflns_threshold_expression I>2\s(I)
_cod_data_source_file da1039.cif
_cod_data_source_block da1039
_cod_depositor_comments
;
The following automatic conversions were performed:
'_symmetry_cell_setting' value 'Monoclinic' changed to 'monoclinic'
according to '/home/saulius/struct/CIF-dictionaries/cif_core.dic'
dictionary named 'cif_core.dic' version 2.4.1 from 2010-06-29.

Automatic conversion script
Id: cif_fix_enum 1527 2010-12-29 10:47:43Z saulius 

The following automatic conversions were performed:

'_refine_ls_weighting_scheme' value 'calc w =
1/[\s^2^(Fo^2^)+(0.1116P)^2^+0.5426P] where P=(Fo^2^+2Fc^2^)/3' was
changed to 'calc'. New tag '_refine_ls_weighting_details' was
created. The value of the new tag was set to 'w =
1/[\s^2^(Fo^2^)+(0.1116P)^2^+0.5426P] where P=(Fo^2^+2Fc^2^)/3'.

Automatic conversion script
Id: cif_fix_values 3143 2015-03-26 13:38:13Z robertas 
;
_cod_original_cell_volume 1892.0(3)
_cod_original_sg_symbol_H-M 'P 21/n'
_cod_database_code 2008336
_cod_database_fobs_code 2008336

loop_
_symmetry_equiv_pos_as_xyz
'x, y, z'
'-x+1/2, y+1/2, -z+1/2'
'-x, -y, -z'
'x-1/2, -y-1/2, z-1/2'

loop_
_atom_site_label
_atom_site_fract_x
_atom_site_fract_y
_atom_site_fract_z
_atom_site_U_iso_or_equiv
_atom_site_adp_type
_atom_site_calc_flag
_atom_site_refinement_flags
_atom_site_occupancy
_atom_site_disorder_assembly
_atom_site_disorder_group
_atom_site_type_symbol
P1 0.14770(10) 0.55086(8) 0.74379(7) 0.0350(3) Uani d . 1 . . P
O1 -0.2604(5) 0.4167(5) 0.5256(3) 0.114(2) Uani d . 1 . . O
O2 -0.0398(5) 0.3561(3) 0.5165(2) 0.0810(10) Uani d . 1 . . O
O3 -0.4120(10) 0.5819(9) 0.5106(6) 0.242(4) Uani d . 1 . . O
O4 0.2355(7) 0.2782(8) 0.5185(3) 0.195(4) Uani d . 1 . . O
C1 0.3404(5) 0.5859(3) 0.7550(3) 0.0430(10) Uani d . 1 . . C
C2 0.4138(6) 0.6112(4) 0.8333(4) 0.064(2) Uani d . 1 . . C
C3 0.5578(6) 0.6470(5) 0.8412(5) 0.076(2) Uani d . 1 . . C
C4 0.6264(6) 0.6567(4) 0.7739(5) 0.074(2) Uani d . 1 . . C
C5 0.5562(6) 0.6331(5) 0.6980(5) 0.076(2) Uani d . 1 . . C
C6 0.4110(5) 0.5973(4) 0.6875(4) 0.0570(10) Uani d . 1 . . C
C7 0.1182(5) 0.4694(3) 0.8288(2) 0.0360(10) Uani d . 1 . . C
C8 0.2243(6) 0.3932(4) 0.8553(3) 0.0520(10) Uani d . 1 . . C
C9 0.2019(7) 0.3250(4) 0.9178(3) 0.064(2) Uani d . 1 . . C
C10 0.0755(7) 0.3313(4) 0.9522(3) 0.063(2) Uani d . 1 . . C
C11 -0.0314(6) 0.4062(4) 0.9255(3) 0.0590(10) Uani d . 1 . . C
C12 -0.0102(5) 0.4748(4) 0.8640(3) 0.0460(10) Uani d . 1 . . C
C13 0.0446(4) 0.6701(3) 0.7434(3) 0.0360(10) Uani d . 1 . . C
C14 -0.0290(5) 0.7101(4) 0.6704(3) 0.0440(10) Uani d . 1 . . C
C15 -0.1022(5) 0.8051(4) 0.6702(3) 0.0550(10) Uani d . 1 . . C
C16 -0.0994(6) 0.8607(4) 0.7418(4) 0.0590(10) Uani d . 1 . . C
C17 -0.0244(5) 0.8217(4) 0.8134(3) 0.0550(10) Uani d . 1 . . C
C18 0.0468(5) 0.7273(4) 0.8156(3) 0.0470(10) Uani d . 1 . . C
C20 -0.0706(5) 0.4467(4) 0.6382(3) 0.0510(10) Uani d . 1 . . C
C19 0.0923(5) 0.4814(4) 0.6492(3) 0.0450(10) Uani d . 1 . . C
C21 -0.1278(7) 0.4012(4) 0.5522(3) 0.061(2) Uani d . 1 . . C
H3a -0.3701 0.5189 0.5396 0.050 Uiso d . 1 . . H
H3b1 -0.4708 0.5569 0.4615 0.050 Uiso d P 0.50 . . H
H3b2 -0.4790 0.6093 0.5467 0.050 Uiso d P 0.50 . . H
H4a 0.1388 0.3020 0.5219 0.050 Uiso d . 1 . . H
H4b 0.3032 0.3362 0.5063 0.050 Uiso d . 1 . . H
H2 0.3665 0.6041 0.8793 0.096 Uiso calc R 1 . . H
H3 0.6082 0.6647 0.8929 0.114 Uiso calc R 1 . . H
H4 0.7240 0.6800 0.7803 0.110 Uiso calc R 1 . . H
H5 0.6050 0.6408 0.6526 0.114 Uiso calc R 1 . . H
H6 0.3619 0.5811 0.6352 0.085 Uiso calc R 1 . . H
H8 0.3098 0.3882 0.8311 0.077 Uiso calc R 1 . . H
H9 0.2731 0.2748 0.9363 0.096 Uiso calc R 1 . . H
H10 0.0606 0.2850 0.9939 0.095 Uiso calc R 1 . . H
H11 -0.1174 0.4098 0.9494 0.089 Uiso calc R 1 . . H
H12 -0.0820 0.5248 0.8460 0.069 Uiso calc R 1 . . H
H14 -0.0294 0.6734 0.6215 0.067 Uiso calc R 1 . . H
H15 -0.1536 0.8314 0.6212 0.082 Uiso calc R 1 . . H
H16 -0.1483 0.9246 0.7414 0.089 Uiso calc R 1 . . H
H17 -0.0216 0.8600 0.8618 0.083 Uiso calc R 1 . . H
H18 0.0966 0.7016 0.8651 0.070 Uiso calc R 1 . . H
H19a 0.1073 0.5260 0.6034 0.068 Uiso calc R 1 . . H
H19b 0.1547 0.4201 0.6480 0.068 Uiso calc R 1 . . H
H20a -0.1315 0.5065 0.6478 0.076 Uiso calc R 1 . . H
H20b -0.0822 0.3943 0.6794 0.076 Uiso calc R 1 . . H

loop_
_atom_site_aniso_label
_atom_site_aniso_U_11
_atom_site_aniso_U_22
_atom_site_aniso_U_33
_atom_site_aniso_U_12
_atom_site_aniso_U_13
_atom_site_aniso_U_23
P1 0.0339(6) 0.0327(6) 0.0386(6) -0.0002(5) 0.0059(4) -0.0015(5)
O1 0.065(3) 0.183(5) 0.087(3) -0.035(3) -0.010(2) -0.037(3)
O2 0.118(4) 0.073(3) 0.058(2) -0.015(3) 0.031(2) -0.024(2)
O3 0.240(10) 0.270(10) 0.220(10) 0.038(9) 0.016(8) 0.003(8)
O4 0.116(5) 0.360(10) 0.094(4) 0.105(7) -0.026(4) -0.029(6)
C1 0.034(2) 0.034(2) 0.060(3) 0.000(2) 0.007(2) 0.004(2)
C2 0.042(3) 0.068(4) 0.082(4) -0.011(3) 0.008(3) -0.024(3)
C3 0.047(3) 0.063(4) 0.115(5) -0.005(3) -0.001(3) -0.026(4)
C4 0.040(3) 0.048(3) 0.132(6) 0.000(3) 0.009(4) 0.010(4)
C5 0.046(3) 0.069(4) 0.118(6) 0.004(3) 0.029(4) 0.033(4)
C6 0.045(3) 0.056(3) 0.073(4) 0.008(2) 0.018(3) 0.023(3)
C7 0.038(2) 0.033(2) 0.036(2) -0.003(2) 0.003(2) -0.001(2)
C8 0.056(3) 0.046(3) 0.053(3) 0.011(2) 0.009(2) 0.006(2)
C9 0.083(4) 0.047(3) 0.059(3) 0.006(3) 0.001(3) 0.010(3)
C10 0.089(4) 0.053(3) 0.047(3) -0.021(3) 0.007(3) 0.005(3)
C11 0.058(3) 0.074(4) 0.047(3) -0.022(3) 0.012(3) 0.000(3)
C12 0.042(3) 0.051(3) 0.045(3) -0.006(2) 0.006(2) 0.000(2)
C13 0.027(2) 0.035(2) 0.044(2) -0.001(2) 0.003(2) 0.000(2)
C14 0.040(3) 0.043(3) 0.048(3) -0.001(2) 0.002(2) 0.003(2)
C15 0.047(3) 0.043(3) 0.070(3) 0.002(2) -0.005(3) 0.012(3)
C16 0.046(3) 0.036(3) 0.096(4) 0.001(2) 0.010(3) 0.000(3)
C17 0.049(3) 0.045(3) 0.073(4) 0.001(2) 0.013(3) -0.018(3)
C18 0.045(3) 0.041(3) 0.051(3) 0.002(2) -0.001(2) -0.008(2)
C19 0.056(3) 0.041(3) 0.040(3) 0.001(2) 0.012(2) -0.004(2)
C20 0.059(3) 0.049(3) 0.045(3) -0.018(3) 0.007(2) -0.010(2)
C21 0.076(4) 0.059(3) 0.047(3) -0.028(3) 0.012(3) -0.002(3)

loop_
_atom_type_symbol
_atom_type_description
_atom_type_scat_dispersion_real
_atom_type_scat_dispersion_imag
_atom_type_scat_source
C C 0.0033 0.0016 'International Tables Vol C Tables 4.2.6.8 and 6.1.1.4'
H H 0.0000 0.0000 'International Tables Vol C Tables 4.2.6.8 and 6.1.1.4'
O O 0.0106 0.0060 'International Tables Vol C Tables 4.2.6.8 and 6.1.1.4'
P P 0.1023 0.0942 'International Tables Vol C Tables 4.2.6.8 and 6.1.1.4'

loop_
_geom_angle_atom_site_label_1
_geom_angle_atom_site_label_2
_geom_angle_atom_site_label_3
_geom_angle
_geom_angle_publ_flag
C1 P1 C7 108.9(2) yes
C1 P1 C13 107.1(2) yes
C1 P1 C19 110.8(2) yes
C7 P1 C13 110.8(2) yes
C7 P1 C19 109.4(2) yes
C13 P1 C19 109.8(2) no
C6 C1 C2 120.1(5) no
C6 C1 P1 121.0(4) no
C2 C1 P1 118.6(4) no
C3 C2 C1 118.7(6) no
C4 C3 C2 120.3(6) no
C5 C4 C3 121.4(6) no
C4 C5 C6 119.9(6) no
C1 C6 C5 119.5(6) no
C12 C7 C8 119.7(4) no
C12 C7 P1 122.2(3) no
C8 C7 P1 117.9(3) no
C9 C8 C7 119.8(5) no
C10 C9 C8 120.0(5) no
C9 C10 C11 120.6(5) no
C12 C11 C10 120.1(5) no
C11 C12 C7 119.9(5) no
C14 C13 C18 119.2(4) no
C14 C13 P1 120.3(3) no
C18 C13 P1 120.3(3) no
C13 C14 C15 119.8(5) no
C16 C15 C14 120.3(5) no
C17 C16 C15 119.6(5) no
C16 C17 C18 121.3(5) no
C17 C18 C13 119.7(5) no
C20 C19 P1 112.6(3) no
C19 C20 C21 113.8(4) no
O1 C21 O2 126.1(6) yes
O1 C21 C20 116.1(5) yes
O2 C21 C20 117.8(6) yes

loop_
_geom_bond_atom_site_label_1
_geom_bond_atom_site_label_2
_geom_bond_site_symmetry_2
_geom_bond_distance
_geom_bond_publ_flag
P1 C1 . 1.796(4) yes
P1 C7 . 1.794(4) yes
P1 C13 . 1.789(4) yes
P1 C19 . 1.795(4) yes
O1 C21 . 1.239(7) yes
O2 C21 . 1.210(7) yes
C1 C6 . 1.372(7) no
C1 C2 . 1.395(7) no
C2 C3 . 1.379(7) no
C3 C4 . 1.356(9) no
C4 C5 . 1.347(9) no
C5 C6 . 1.388(7) no
C7 C12 . 1.385(6) no
C7 C8 . 1.395(6) no
C8 C9 . 1.386(7) no
C9 C10 . 1.361(8) no
C10 C11 . 1.388(8) no
C11 C12 . 1.374(7) no
C13 C14 . 1.381(6) no
C13 C18 . 1.390(6) no
C14 C15 . 1.385(6) no
C15 C16 . 1.370(7) no
C16 C17 . 1.363(7) no
C17 C18 . 1.367(6) no
C19 C20 . 1.535(6) no
C20 C21 . 1.543(7) no
